data_7719208
loop_
_publ_author_name
'Laprade, Matthew J. J.'
'Robertson, Katherine N.'
'Clyburne, Jason A. C.'
'Kozak, Christopher M.'

_publ_section_title
;
 A new class of ligand derived from the reactions of
 bis(dialkylphosphino)amines and 9-diazofluorene: preparation, structure
 and reactivity.
;
_journal_issue 29
_journal_name_full 'Dalton transactions (Cambridge, England : 2003)'
_journal_page_first 11382
_journal_page_last 11397
_journal_paper_doi 10.1039/d4dt03402c
_journal_volume 54
_journal_year 2025
_chemical_formula_moiety 'C50 H37 N5 P2, C H2 Cl2'
_chemical_formula_sum 'C51 H39 Cl2 N5 P2'
_chemical_formula_weight 854.71
_space_group_crystal_system triclinic
_space_group_IT_number 2
_space_group_name_Hall '-P 1'
_space_group_name_H-M_alt 'P -1'
_atom_sites_solution_hydrogens mixed
_atom_sites_solution_primary dual
_audit_creation_method SHELXL-2019/3
_audit_update_record
;
2024-05-03 deposited with the CCDC.	2025-07-08 downloaded from the CCDC.
;
_cell_angle_alpha 96.9450(10)
_cell_angle_beta 91.3780(10)
_cell_angle_gamma 111.0640(10)
_cell_formula_units_Z 2
_cell_length_a 10.4341(10)
_cell_length_b 11.7915(12)
_cell_length_c 18.6856(18)
_cell_measurement_reflns_used 9947
_cell_measurement_temperature 125(2)
_cell_measurement_theta_max 28.71
_cell_measurement_theta_min 2.20
_cell_volume 2123.9(4)
_computing_cell_refinement 'Bruker SAINT'
_computing_data_collection 'Bruker APEX2'
_computing_data_reduction 'Bruker SAINT'
_computing_structure_refinement 'SHELXL-2019/2 (Sheldrick, 2019)'
_computing_structure_solution 'SHELXT-2014 (Sheldrick, 2015)'
_diffrn_ambient_temperature 125(2)
_diffrn_measured_fraction_theta_full 0.998
_diffrn_measured_fraction_theta_max 0.918
_diffrn_measurement_device_type 'Bruker APEX-II CCD'
_diffrn_measurement_method '\f and \w scans'
_diffrn_radiation_monochromator graphite
_diffrn_radiation_source 'sealed tube'
_diffrn_radiation_type MoK\a
_diffrn_radiation_wavelength 0.71073
_diffrn_reflns_av_R_equivalents 0.0300
_diffrn_reflns_av_unetI/netI 0.0432
_diffrn_reflns_Laue_measured_fraction_full 0.998
_diffrn_reflns_Laue_measured_fraction_max 0.918
_diffrn_reflns_limit_h_max 14
_diffrn_reflns_limit_h_min -14
_diffrn_reflns_limit_k_max 15
_diffrn_reflns_limit_k_min -15
_diffrn_reflns_limit_l_max 24
_diffrn_reflns_limit_l_min -24
_diffrn_reflns_number 25945
_diffrn_reflns_point_group_measured_fraction_full 0.998
_diffrn_reflns_point_group_measured_fraction_max 0.918
_diffrn_reflns_theta_full 25.242
_diffrn_reflns_theta_max 28.885
_diffrn_reflns_theta_min 1.101
_exptl_absorpt_coefficient_mu 0.272
_exptl_absorpt_correction_T_max 0.7458
_exptl_absorpt_correction_T_min 0.6997
_exptl_absorpt_correction_type multi-scan
_exptl_absorpt_process_details 'SADABS; Bruker 2009'
_exptl_crystal_colour yellow
_exptl_crystal_density_diffrn 1.336
_exptl_crystal_description plate
_exptl_crystal_F_000 888
_exptl_crystal_size_max 0.400
_exptl_crystal_size_mid 0.300
_exptl_crystal_size_min 0.100
_refine_diff_density_max 0.493
_refine_diff_density_min -0.424
_refine_diff_density_rms 0.050
_refine_ls_extinction_method none
_refine_ls_goodness_of_fit_ref 1.016
_refine_ls_hydrogen_treatment mixed
_refine_ls_matrix_type full
_refine_ls_number_parameters 602
_refine_ls_number_reflns 10242
_refine_ls_number_restraints 46
_refine_ls_restrained_S_all 1.024
_refine_ls_R_factor_all 0.0666
_refine_ls_R_factor_gt 0.0430
_refine_ls_shift/su_max 0.001
_refine_ls_shift/su_mean 0.000
_refine_ls_structure_factor_coef Fsqd
_refine_ls_weighting_details 'w=1/[\s^2^(Fo^2^)+(0.0427P)^2^+0.9147P] where P=(Fo^2^+2Fc^2^)/3'
_refine_ls_weighting_scheme calc
_refine_ls_wR_factor_gt 0.0953
_refine_ls_wR_factor_ref 0.1066
_reflns_Friedel_coverage 0.000
_reflns_number_gt 7555
_reflns_number_total 10242
_reflns_threshold_expression 'I > 2\s(I)'
_cod_data_source_file d4dt03402c2.cif
_cod_data_source_block Compound1b_CMJL017
_cod_database_code 7719208
_shelx_shelxl_version_number 2019/3
_shelx_space_group_comment
;
The symmetry employed for this shelxl refinement is uniquely defined
by the following loop, which should always be used as a source of
symmetry information in preference to the above space-group names.
They are only intended as comments.
;
_shelx_estimated_absorpt_t_min 0.899
_shelx_estimated_absorpt_t_max 0.973

loop_
_space_group_symop_operation_xyz
'x, y, z'
'-x, -y, -z'

loop_
_atom_site_label
_atom_site_type_symbol
_atom_site_fract_x
_atom_site_fract_y
_atom_site_fract_z
_atom_site_U_iso_or_equiv
_atom_site_adp_type
_atom_site_occupancy
_atom_site_site_symmetry_order
_atom_site_calc_flag
_atom_site_refinement_flags_posn
_atom_site_refinement_flags_adp
_atom_site_refinement_flags_occupancy
_atom_site_disorder_assembly
_atom_site_disorder_group
C51A C 0.3321(10) 0.1393(12) 0.4274(5) 0.037(2) Uani 0.534(3) 1 d D . P A 1
H51A H 0.366052 0.216603 0.406019 0.045 Uiso 0.534(3) 1 calc R U P A 1
H51B H 0.398131 0.097193 0.418379 0.045 Uiso 0.534(3) 1 calc R U P A 1
Cl1A Cl 0.1708(4) 0.0457(3) 0.3850(2) 0.0254(6) Uani 0.534(3) 1 d D U P A 1
Cl2A Cl 0.3261(7) 0.1740(5) 0.5213(3) 0.0685(14) Uani 0.534(3) 1 d D U P A 1
C51B C 0.3256(12) 0.0904(9) 0.4354(6) 0.051(3) Uani 0.327(3) 1 d D . P B 2
H51C H 0.394220 0.135164 0.403194 0.061 Uiso 0.327(3) 1 calc R U P B 2
H51D H 0.347278 0.018978 0.446494 0.061 Uiso 0.327(3) 1 calc R U P B 2
Cl1B Cl 0.1602(10) 0.0405(9) 0.3926(5) 0.064(2) Uani 0.327(3) 1 d D U P B 2
Cl2B Cl 0.3326(12) 0.1880(9) 0.5162(5) 0.077(2) Uani 0.327(3) 1 d D U P B 2
C51C C 0.358(3) 0.161(5) 0.4202(15) 0.034(7) Uani 0.139(3) 1 d D . P C 3
H51E H 0.361543 0.246341 0.424991 0.040 Uiso 0.139(3) 1 calc R U P C 3
H51F H 0.429379 0.154434 0.387782 0.040 Uiso 0.139(3) 1 calc R U P C 3
Cl1C Cl 0.1973(16) 0.0641(17) 0.3799(10) 0.061(3) Uani 0.139(3) 1 d D U P C 3
Cl2C Cl 0.3978(12) 0.1294(8) 0.5056(5) 0.102(3) Uani 0.139(3) 1 d D U P C 3
P1 P 0.60774(5) 0.45160(4) 0.28515(2) 0.02085(10) Uani 1 1 d . . . . .
P2 P 0.71283(5) 0.26336(4) 0.31554(3) 0.02148(11) Uani 1 1 d . . . . .
N1 N 0.70405(15) 0.39739(13) 0.32273(8) 0.0238(3) Uani 1 1 d . . . . .
N2 N 0.56751(16) 0.38931(14) 0.19844(8) 0.0247(3) Uani 1 1 d . . . . .
H2N H 0.548(2) 0.307(2) 0.1900(12) 0.040(6) Uiso 1 1 d . . . . .
N3 N 0.48479(15) 0.43640(13) 0.16120(8) 0.0231(3) Uani 1 1 d . . . . .
N4 N 0.57597(15) 0.13889(14) 0.30772(8) 0.0265(3) Uani 1 1 d . . . . .
N5 N 0.48932(15) 0.12842(13) 0.24885(8) 0.0254(3) Uani 1 1 d . . . . .
C1 C 0.69699(18) 0.61286(16) 0.28440(9) 0.0224(4) Uani 1 1 d . . . . .
C2 C 0.62639(19) 0.69075(17) 0.27461(10) 0.0267(4) Uani 1 1 d . . . . .
H2 H 0.528582 0.659424 0.269880 0.032 Uiso 1 1 calc R U . . .
C3 C 0.6994(2) 0.81437(17) 0.27179(10) 0.0295(4) Uani 1 1 d . . . . .
H3 H 0.651141 0.867726 0.265952 0.035 Uiso 1 1 calc R U . . .
C4 C 0.8414(2) 0.86012(17) 0.27742(10) 0.0305(4) Uani 1 1 d . . . . .
H4 H 0.890640 0.944411 0.274474 0.037 Uiso 1 1 calc R U . . .
C5 C 0.9122(2) 0.78329(17) 0.28736(11) 0.0325(4) Uani 1 1 d . . . . .
H5 H 1.010045 0.814938 0.291331 0.039 Uiso 1 1 calc R U . . .
C6 C 0.84054(19) 0.66033(17) 0.29152(11) 0.0290(4) Uani 1 1 d . . . . .
H6 H 0.889358 0.608125 0.299243 0.035 Uiso 1 1 calc R U . . .
C7 C 0.45162(18) 0.43344(16) 0.32901(10) 0.0236(4) Uani 1 1 d . . . . .
C8 C 0.32525(19) 0.34710(18) 0.29963(11) 0.0318(4) Uani 1 1 d . . . . .
H8 H 0.318719 0.300611 0.253557 0.038 Uiso 1 1 calc R U . . .
C9 C 0.2087(2) 0.32934(19) 0.33812(13) 0.0396(5) Uani 1 1 d . . . . .
H9 H 0.122418 0.270591 0.318184 0.048 Uiso 1 1 calc R U . . .
C10 C 0.2177(2) 0.3964(2) 0.40493(13) 0.0414(5) Uani 1 1 d . . . . .
H10 H 0.137871 0.383529 0.431072 0.050 Uiso 1 1 calc R U . . .
C11 C 0.3428(2) 0.4825(2) 0.43402(12) 0.0399(5) Uani 1 1 d . . . . .
H11 H 0.348680 0.528856 0.480076 0.048 Uiso 1 1 calc R U . . .
C12 C 0.4597(2) 0.50150(18) 0.39626(10) 0.0312(4) Uani 1 1 d . . . . .
H12 H 0.545474 0.561039 0.416330 0.037 Uiso 1 1 calc R U . . .
C13 C 0.44716(17) 0.39203(15) 0.09448(9) 0.0218(4) Uani 1 1 d . . . . .
C14 C 0.47590(18) 0.29863(15) 0.04358(10) 0.0235(4) Uani 1 1 d . . . . .
C15 C 0.56318(19) 0.23371(16) 0.04967(10) 0.0280(4) Uani 1 1 d . . . . .
H15 H 0.616310 0.243846 0.093609 0.034 Uiso 1 1 calc R U . . .
C16 C 0.5710(2) 0.15364(17) -0.00997(11) 0.0325(4) Uani 1 1 d . . . . .
H16 H 0.630673 0.109417 -0.006705 0.039 Uiso 1 1 calc R U . . .
C17 C 0.4929(2) 0.13789(18) -0.07375(11) 0.0362(5) Uani 1 1 d . . . . .
H17 H 0.497931 0.081320 -0.113347 0.043 Uiso 1 1 calc R U . . .
C18 C 0.4072(2) 0.20346(18) -0.08093(11) 0.0322(4) Uani 1 1 d . . . . .
H18 H 0.354584 0.192715 -0.125111 0.039 Uiso 1 1 calc R U . . .
C19 C 0.39996(18) 0.28473(16) -0.02253(10) 0.0248(4) Uani 1 1 d . . . . .
C20 C 0.32420(17) 0.36894(16) -0.01633(10) 0.0241(4) Uani 1 1 d . . . . .
C21 C 0.24000(19) 0.39263(18) -0.06627(11) 0.0309(4) Uani 1 1 d . . . . .
H21 H 0.221287 0.349928 -0.114096 0.037 Uiso 1 1 calc R U . . .
C22 C 0.18365(19) 0.48053(19) -0.04454(12) 0.0344(5) Uani 1 1 d . . . . .
H22 H 0.125592 0.497894 -0.078037 0.041 Uiso 1 1 calc R U . . .
C23 C 0.21072(19) 0.54337(18) 0.02524(12) 0.0322(4) Uani 1 1 d . . . . .
H23 H 0.169721 0.602007 0.039079 0.039 Uiso 1 1 calc R U . . .
C24 C 0.29707(18) 0.52151(16) 0.07508(10) 0.0264(4) Uani 1 1 d . . . . .
H24 H 0.317144 0.565589 0.122563 0.032 Uiso 1 1 calc R U . . .
C25 C 0.35303(17) 0.43387(15) 0.05375(10) 0.0232(4) Uani 1 1 d . . . . .
C26 C 0.82304(18) 0.25498(16) 0.24286(9) 0.0222(4) Uani 1 1 d . . . . .
C27 C 0.9342(2) 0.35759(18) 0.23141(12) 0.0365(5) Uani 1 1 d . . . . .
H27 H 0.950630 0.433862 0.260644 0.044 Uiso 1 1 calc R U . . .
C28 C 1.0214(2) 0.35042(19) 0.17805(12) 0.0423(5) Uani 1 1 d . . . . .
H28 H 1.097175 0.421628 0.170948 0.051 Uiso 1 1 calc R U . . .
C29 C 0.9995(2) 0.2423(2) 0.13572(13) 0.0480(6) Uani 1 1 d . . . . .
H29 H 1.060464 0.237403 0.099528 0.058 Uiso 1 1 calc R U . . .
C30 C 0.8886(3) 0.1398(2) 0.14554(16) 0.0702(9) Uani 1 1 d . . . . .
H30 H 0.871812 0.064515 0.115213 0.084 Uiso 1 1 calc R U . . .
C31 C 0.8008(2) 0.14561(19) 0.19942(13) 0.0475(6) Uani 1 1 d . . . . .
H31 H 0.725380 0.074038 0.206341 0.057 Uiso 1 1 calc R U . . .
C32 C 0.80106(17) 0.25568(16) 0.39725(9) 0.0229(4) Uani 1 1 d . . . . .
C33 C 0.8298(2) 0.15100(17) 0.40500(11) 0.0323(4) Uani 1 1 d . . . . .
H33 H 0.804379 0.084777 0.366559 0.039 Uiso 1 1 calc R U . . .
C34 C 0.8953(2) 0.14316(19) 0.46869(12) 0.0376(5) Uani 1 1 d . . . . .
H34 H 0.915873 0.072135 0.473523 0.045 Uiso 1 1 calc R U . . .
C35 C 0.9304(2) 0.2382(2) 0.52485(11) 0.0370(5) Uani 1 1 d . . . . .
H35 H 0.974037 0.232150 0.568680 0.044 Uiso 1 1 calc R U . . .
C36 C 0.9024(2) 0.34218(19) 0.51768(11) 0.0345(5) Uani 1 1 d . . . . .
H36 H 0.926729 0.407504 0.556626 0.041 Uiso 1 1 calc R U . . .
C37 C 0.83893(19) 0.35175(17) 0.45378(10) 0.0278(4) Uani 1 1 d . . . . .
H37 H 0.821373 0.424165 0.448752 0.033 Uiso 1 1 calc R U . . .
C38 C 0.38806(18) 0.02160(16) 0.23472(10) 0.0238(4) Uani 1 1 d . . . . .
C39 C 0.35700(18) -0.09237(16) 0.26766(10) 0.0245(4) Uani 1 1 d . . . . .
C40 C 0.4130(2) -0.11915(17) 0.32854(11) 0.0293(4) Uani 1 1 d . . . . .
H40 H 0.487197 -0.057734 0.357719 0.035 Uiso 1 1 calc R U . . .
C41 C 0.3582(2) -0.23788(19) 0.34603(12) 0.0347(5) Uani 1 1 d . . . . .
H41 H 0.394649 -0.256713 0.388155 0.042 Uiso 1 1 calc R U . . .
C42 C 0.2512(2) -0.32958(18) 0.30323(12) 0.0358(5) Uani 1 1 d . . . . .
H42 H 0.216843 -0.410274 0.315842 0.043 Uiso 1 1 calc R U . . .
C43 C 0.1947(2) -0.30385(17) 0.24250(11) 0.0317(4) Uani 1 1 d . . . . .
H43 H 0.122042 -0.366414 0.212991 0.038 Uiso 1 1 calc R U . . .
C44 C 0.24572(18) -0.18497(16) 0.22519(10) 0.0253(4) Uani 1 1 d . . . . .
C45 C 0.20167(18) -0.13166(16) 0.16701(10) 0.0258(4) Uani 1 1 d . . . . .
C46 C 0.0966(2) -0.18285(18) 0.11308(11) 0.0342(5) Uani 1 1 d . . . . .
H46 H 0.039556 -0.267138 0.109140 0.041 Uiso 1 1 calc R U . . .
C47 C 0.0753(2) -0.1103(2) 0.06499(12) 0.0410(5) Uani 1 1 d . . . . .
H47 H 0.003561 -0.145075 0.027567 0.049 Uiso 1 1 calc R U . . .
C48 C 0.1576(2) 0.0127(2) 0.07073(12) 0.0385(5) Uani 1 1 d . . . . .
H48 H 0.142299 0.061189 0.036798 0.050 Uiso 1 1 calc R U . . .
C49 C 0.2620(2) 0.06615(18) 0.12534(11) 0.0311(4) Uani 1 1 d . . . . .
H49 H 0.316748 0.151053 0.129642 0.040 Uiso 1 1 calc R U . . .
C50 C 0.28523(17) -0.00638(16) 0.17372(10) 0.0238(4) Uani 1 1 d . . . . .

loop_
_atom_site_aniso_label
_atom_site_aniso_U_11
_atom_site_aniso_U_22
_atom_site_aniso_U_33
_atom_site_aniso_U_23
_atom_site_aniso_U_13
_atom_site_aniso_U_12
C51A 0.032(4) 0.031(6) 0.047(4) 0.014(3) 0.008(3) 0.006(4)
Cl1A 0.0303(13) 0.0192(12) 0.0250(10) 0.0068(9) 0.0058(10) 0.0055(11)
Cl2A 0.094(2) 0.0433(18) 0.0373(12) -0.0003(11) -0.0084(12) -0.0087(16)
C51B 0.052(5) 0.045(7) 0.045(6) 0.004(5) 0.007(4) 0.006(6)
Cl1B 0.062(3) 0.061(3) 0.062(4) 0.027(2) 0.011(2) 0.006(2)
Cl2B 0.120(4) 0.044(2) 0.064(4) -0.009(2) -0.020(3) 0.032(3)
C51C 0.025(12) 0.031(16) 0.041(13) 0.010(9) 0.016(9) 0.004(9)
Cl1C 0.060(5) 0.040(5) 0.070(5) 0.017(3) 0.029(4) -0.002(4)
Cl2C 0.129(5) 0.088(5) 0.055(4) 0.016(3) -0.029(4) -0.001(4)
P1 0.0203(2) 0.0205(2) 0.0219(2) 0.00144(17) 0.00193(17) 0.00818(18)
P2 0.0194(2) 0.0184(2) 0.0256(2) 0.00184(18) 0.00253(18) 0.00595(17)
N1 0.0224(7) 0.0206(7) 0.0276(8) -0.0002(6) -0.0015(6) 0.0084(6)
N2 0.0278(8) 0.0223(8) 0.0241(8) 0.0006(6) 0.0004(6) 0.0104(6)
N3 0.0232(7) 0.0214(7) 0.0239(8) 0.0036(6) 0.0034(6) 0.0068(6)
N4 0.0243(8) 0.0247(8) 0.0286(8) 0.0054(6) 0.0014(6) 0.0061(6)
N5 0.0241(8) 0.0247(8) 0.0281(8) 0.0039(6) 0.0046(6) 0.0096(6)
C1 0.0248(9) 0.0223(8) 0.0202(9) 0.0010(7) 0.0046(7) 0.0091(7)
C2 0.0261(9) 0.0278(9) 0.0278(10) 0.0039(8) 0.0027(7) 0.0116(8)
C3 0.0350(11) 0.0265(9) 0.0299(10) 0.0039(8) 0.0031(8) 0.0147(8)
C4 0.0348(11) 0.0214(9) 0.0321(11) 0.0010(8) 0.0069(8) 0.0069(8)
C5 0.0241(10) 0.0283(10) 0.0415(12) 0.0006(9) 0.0049(8) 0.0064(8)
C6 0.0248(9) 0.0272(10) 0.0362(11) 0.0020(8) 0.0036(8) 0.0117(8)
C7 0.0248(9) 0.0242(9) 0.0271(9) 0.0093(7) 0.0056(7) 0.0130(7)
C8 0.0275(10) 0.0284(10) 0.0407(12) 0.0082(9) 0.0054(8) 0.0104(8)
C9 0.0255(10) 0.0356(11) 0.0624(15) 0.0215(11) 0.0132(10) 0.0115(9)
C10 0.0389(12) 0.0497(13) 0.0531(14) 0.0305(11) 0.0256(10) 0.0284(11)
C11 0.0513(14) 0.0514(13) 0.0325(11) 0.0151(10) 0.0188(10) 0.0336(11)
C12 0.0342(10) 0.0361(11) 0.0293(10) 0.0086(8) 0.0068(8) 0.0183(9)
C13 0.0209(8) 0.0182(8) 0.0243(9) 0.0045(7) 0.0046(7) 0.0042(7)
C14 0.0230(9) 0.0187(8) 0.0247(9) 0.0021(7) 0.0058(7) 0.0028(7)
C15 0.0291(10) 0.0247(9) 0.0308(10) 0.0053(8) 0.0076(8) 0.0097(8)
C16 0.0313(10) 0.0240(9) 0.0409(12) 0.0014(8) 0.0103(9) 0.0093(8)
C17 0.0379(11) 0.0284(10) 0.0361(11) -0.0071(9) 0.0109(9) 0.0078(9)
C18 0.0315(10) 0.0314(10) 0.0256(10) -0.0020(8) 0.0038(8) 0.0036(8)
C19 0.0220(9) 0.0211(9) 0.0253(9) 0.0030(7) 0.0048(7) 0.0005(7)
C20 0.0190(8) 0.0225(9) 0.0261(9) 0.0044(7) 0.0037(7) 0.0014(7)
C21 0.0233(9) 0.0309(10) 0.0312(10) 0.0061(8) -0.0011(8) 0.0007(8)
C22 0.0217(9) 0.0367(11) 0.0433(12) 0.0154(9) -0.0023(8) 0.0060(8)
C23 0.0221(9) 0.0279(10) 0.0475(12) 0.0116(9) 0.0069(8) 0.0078(8)
C24 0.0219(9) 0.0229(9) 0.0322(10) 0.0060(8) 0.0078(7) 0.0045(7)
C25 0.0181(8) 0.0207(8) 0.0273(9) 0.0062(7) 0.0050(7) 0.0017(7)
C26 0.0229(9) 0.0222(8) 0.0223(9) 0.0023(7) 0.0010(7) 0.0095(7)
C27 0.0393(11) 0.0228(10) 0.0424(12) 0.0001(8) 0.0172(9) 0.0060(8)
C28 0.0427(12) 0.0304(11) 0.0494(14) 0.0070(10) 0.0242(10) 0.0063(9)
C29 0.0500(14) 0.0466(13) 0.0418(13) -0.0056(10) 0.0223(11) 0.0134(11)
C30 0.0659(18) 0.0431(14) 0.076(2) -0.0297(13) 0.0370(15) -0.0010(13)
C31 0.0430(13) 0.0281(11) 0.0572(15) -0.0122(10) 0.0223(11) 0.0006(9)
C32 0.0210(8) 0.0228(9) 0.0244(9) 0.0058(7) 0.0061(7) 0.0065(7)
C33 0.0374(11) 0.0246(9) 0.0352(11) 0.0029(8) 0.0028(9) 0.0120(8)
C34 0.0443(12) 0.0339(11) 0.0406(12) 0.0146(9) 0.0032(10) 0.0185(10)
C35 0.0403(12) 0.0428(12) 0.0291(11) 0.0141(9) 0.0021(9) 0.0140(10)
C36 0.0414(12) 0.0364(11) 0.0243(10) 0.0027(8) 0.0037(8) 0.0130(9)
C37 0.0318(10) 0.0265(9) 0.0273(10) 0.0034(8) 0.0060(8) 0.0133(8)
C38 0.0219(9) 0.0208(8) 0.0279(9) 0.0021(7) 0.0061(7) 0.0068(7)
C39 0.0211(9) 0.0223(9) 0.0309(10) 0.0024(7) 0.0070(7) 0.0089(7)
C40 0.0286(10) 0.0287(10) 0.0336(11) 0.0045(8) 0.0053(8) 0.0140(8)
C41 0.0362(11) 0.0356(11) 0.0391(12) 0.0126(9) 0.0071(9) 0.0186(9)
C42 0.0372(11) 0.0243(10) 0.0522(13) 0.0152(9) 0.0143(10) 0.0148(9)
C43 0.0268(10) 0.0194(9) 0.0466(12) 0.0037(8) 0.0095(9) 0.0055(8)
C44 0.0208(9) 0.0225(9) 0.0331(10) 0.0022(7) 0.0073(7) 0.0086(7)
C45 0.0208(9) 0.0226(9) 0.0327(10) 0.0023(8) 0.0057(7) 0.0068(7)
C46 0.0250(10) 0.0293(10) 0.0418(12) -0.0037(9) -0.0020(8) 0.0053(8)
C47 0.0330(11) 0.0451(13) 0.0409(12) -0.0020(10) -0.0080(9) 0.0124(10)
C48 0.0380(12) 0.0444(12) 0.0366(12) 0.0094(10) -0.0019(9) 0.0183(10)
C49 0.0292(10) 0.0268(10) 0.0368(11) 0.0070(8) 0.0071(8) 0.0085(8)
C50 0.0190(8) 0.0232(9) 0.0281(9) 0.0027(7) 0.0061(7) 0.0063(7)

loop_
_atom_type_symbol
_atom_type_description
_atom_type_scat_dispersion_real
_atom_type_scat_dispersion_imag
_atom_type_scat_source
C C 0.0033 0.0016 'International Tables Vol C Tables 4.2.6.8 and 6.1.1.4'
H H 0.0000 0.0000 'International Tables Vol C Tables 4.2.6.8 and 6.1.1.4'
Cl Cl 0.1484 0.1585 'International Tables Vol C Tables 4.2.6.8 and 6.1.1.4'
N N 0.0061 0.0033 'International Tables Vol C Tables 4.2.6.8 and 6.1.1.4'
P P 0.1023 0.0942 'International Tables Vol C Tables 4.2.6.8 and 6.1.1.4'

loop_
_geom_angle_atom_site_label_1
_geom_angle_atom_site_label_2
_geom_angle_atom_site_label_3
_geom_angle
_geom_angle_site_symmetry_1
_geom_angle_site_symmetry_3
_geom_angle_publ_flag
Cl1A C51A Cl2A 112.3(6) . . ?
Cl1A C51A H51A 109.1 . . ?
Cl2A C51A H51A 109.1 . . ?
Cl1A C51A H51B 109.1 . . ?
Cl2A C51A H51B 109.1 . . ?
H51A C51A H51B 107.9 . . ?
Cl1B C51B Cl2B 108.9(8) . . ?
Cl1B C51B H51C 109.9 . . ?
Cl2B C51B H51C 109.9 . . ?
Cl1B C51B H51D 109.9 . . ?
Cl2B C51B H51D 109.9 . . ?
H51C C51B H51D 108.3 . . ?
Cl1C C51C Cl2C 114.7(15) . . ?
Cl1C C51C H51E 108.6 . . ?
Cl2C C51C H51E 108.6 . . ?
Cl1C C51C H51F 108.6 . . ?
Cl2C C51C H51F 108.6 . . ?
H51E C51C H51F 107.6 . . ?
N1 P1 N2 111.00(8) . . ?
N1 P1 C1 109.58(8) . . ?
N2 P1 C1 105.96(8) . . ?
N1 P1 C7 113.75(8) . . ?
N2 P1 C7 108.90(8) . . ?
C1 P1 C7 107.30(8) . . ?
N1 P2 N4 122.14(8) . . ?
N1 P2 C32 106.93(8) . . ?
N4 P2 C32 102.69(8) . . ?
N1 P2 C26 106.86(8) . . ?
N4 P2 C26 110.36(8) . . ?
C32 P2 C26 106.86(8) . . ?
P1 N1 P2 133.38(10) . . ?
N3 N2 P1 113.86(12) . . ?
N3 N2 H2N 117.8(14) . . ?
P1 N2 H2N 114.9(14) . . ?
C13 N3 N2 117.89(15) . . ?
N5 N4 P2 112.51(11) . . ?
C38 N5 N4 114.27(15) . . ?
C2 C1 C6 119.40(17) . . ?
C2 C1 P1 121.53(14) . . ?
C6 C1 P1 119.04(13) . . ?
C3 C2 C1 119.83(17) . . ?
C3 C2 H2 120.1 . . ?
C1 C2 H2 120.1 . . ?
C4 C3 C2 120.42(17) . . ?
C4 C3 H3 119.8 . . ?
C2 C3 H3 119.8 . . ?
C3 C4 C5 120.05(18) . . ?
C3 C4 H4 120.0 . . ?
C5 C4 H4 120.0 . . ?
C4 C5 C6 120.04(18) . . ?
C4 C5 H5 120.0 . . ?
C6 C5 H5 120.0 . . ?
C5 C6 C1 120.24(17) . . ?
C5 C6 H6 119.9 . . ?
C1 C6 H6 119.9 . . ?
C12 C7 C8 119.66(17) . . ?
C12 C7 P1 118.64(14) . . ?
C8 C7 P1 121.54(14) . . ?
C9 C8 C7 119.6(2) . . ?
C9 C8 H8 120.2 . . ?
C7 C8 H8 120.2 . . ?
C10 C9 C8 120.4(2) . . ?
C10 C9 H9 119.8 . . ?
C8 C9 H9 119.8 . . ?
C9 C10 C11 120.08(19) . . ?
C9 C10 H10 120.0 . . ?
C11 C10 H10 120.0 . . ?
C10 C11 C12 120.2(2) . . ?
C10 C11 H11 119.9 . . ?
C12 C11 H11 119.9 . . ?
C11 C12 C7 120.0(2) . . ?
C11 C12 H12 120.0 . . ?
C7 C12 H12 120.0 . . ?
N3 C13 C25 119.97(16) . . ?
N3 C13 C14 133.70(17) . . ?
C25 C13 C14 106.32(15) . . ?
C15 C14 C19 120.00(16) . . ?
C15 C14 C13 132.45(17) . . ?
C19 C14 C13 107.47(15) . . ?
C16 C15 C14 118.75(18) . . ?
C16 C15 H15 120.6 . . ?
C14 C15 H15 120.6 . . ?
C17 C16 C15 120.75(18) . . ?
C17 C16 H16 119.6 . . ?
C15 C16 H16 119.6 . . ?
C16 C17 C18 121.08(18) . . ?
C16 C17 H17 119.5 . . ?
C18 C17 H17 119.5 . . ?
C19 C18 C17 118.84(19) . . ?
C19 C18 H18 120.6 . . ?
C17 C18 H18 120.6 . . ?
C18 C19 C14 120.53(17) . . ?
C18 C19 C20 130.15(18) . . ?
C14 C19 C20 109.30(15) . . ?
C21 C20 C25 120.45(17) . . ?
C21 C20 C19 131.44(17) . . ?
C25 C20 C19 108.08(15) . . ?
C20 C21 C22 118.26(18) . . ?
C20 C21 H21 120.9 . . ?
C22 C21 H21 120.9 . . ?
C23 C22 C21 121.16(18) . . ?
C23 C22 H22 119.4 . . ?
C21 C22 H22 119.4 . . ?
C22 C23 C24 120.76(18) . . ?
C22 C23 H23 119.6 . . ?
C24 C23 H23 119.6 . . ?
C25 C24 C23 118.25(18) . . ?
C25 C24 H24 120.9 . . ?
C23 C24 H24 120.9 . . ?
C24 C25 C20 121.10(17) . . ?
C24 C25 C13 130.10(17) . . ?
C20 C25 C13 108.80(15) . . ?
C31 C26 C27 118.47(17) . . ?
C31 C26 P2 120.79(14) . . ?
C27 C26 P2 120.71(14) . . ?
C28 C27 C26 120.87(18) . . ?
C28 C27 H27 119.6 . . ?
C26 C27 H27 119.6 . . ?
C29 C28 C27 120.4(2) . . ?
C29 C28 H28 119.8 . . ?
C27 C28 H28 119.8 . . ?
C28 C29 C30 119.6(2) . . ?
C28 C29 H29 120.2 . . ?
C30 C29 H29 120.2 . . ?
C29 C30 C31 120.5(2) . . ?
C29 C30 H30 119.7 . . ?
C31 C30 H30 119.7 . . ?
C26 C31 C30 120.1(2) . . ?
C26 C31 H31 119.9 . . ?
C30 C31 H31 119.9 . . ?
C37 C32 C33 119.26(17) . . ?
C37 C32 P2 120.89(14) . . ?
C33 C32 P2 119.83(14) . . ?
C34 C33 C32 120.22(18) . . ?
C34 C33 H33 119.9 . . ?
C32 C33 H33 119.9 . . ?
C35 C34 C33 120.03(19) . . ?
C35 C34 H34 120.0 . . ?
C33 C34 H34 120.0 . . ?
C34 C35 C36 120.16(19) . . ?
C34 C35 H35 119.9 . . ?
C36 C35 H35 119.9 . . ?
C35 C36 C37 120.25(19) . . ?
C35 C36 H36 119.9 . . ?
C37 C36 H36 119.9 . . ?
C32 C37 C36 120.06(17) . . ?
C32 C37 H37 120.0 . . ?
C36 C37 H37 120.0 . . ?
N5 C38 C50 121.94(16) . . ?
N5 C38 C39 131.27(17) . . ?
C50 C38 C39 106.62(15) . . ?
C40 C39 C44 119.81(17) . . ?
C40 C39 C38 132.65(17) . . ?
C44 C39 C38 107.53(16) . . ?
C39 C40 C41 118.63(18) . . ?
C39 C40 H40 120.7 . . ?
C41 C40 H40 120.7 . . ?
C42 C41 C40 121.51(19) . . ?
C42 C41 H41 119.2 . . ?
C40 C41 H41 119.2 . . ?
C43 C42 C41 120.30(18) . . ?
C43 C42 H42 119.8 . . ?
C41 C42 H42 119.8 . . ?
C42 C43 C44 119.02(19) . . ?
C42 C43 H43 120.5 . . ?
C44 C43 H43 120.5 . . ?
C43 C44 C39 120.69(18) . . ?
C43 C44 C45 130.43(18) . . ?
C39 C44 C45 108.88(15) . . ?
C46 C45 C50 120.58(17) . . ?
C46 C45 C44 131.05(17) . . ?
C50 C45 C44 108.34(16) . . ?
C47 C46 C45 119.28(19) . . ?
C47 C46 H46 120.4 . . ?
C45 C46 H46 120.4 . . ?
C46 C47 C48 120.60(19) . . ?
C46 C47 H47 119.7 . . ?
C48 C47 H47 119.7 . . ?
C47 C48 C49 120.9(2) . . ?
C47 C48 H48 119.6 . . ?
C49 C48 H48 119.6 . . ?
C48 C49 C50 119.00(18) . . ?
C48 C49 H49 120.5 . . ?
C50 C49 H49 120.5 . . ?
C49 C50 C45 119.62(17) . . ?
C49 C50 C38 131.84(17) . . ?
C45 C50 C38 108.53(15) . . ?

loop_
_geom_bond_atom_site_label_1
_geom_bond_atom_site_label_2
_geom_bond_distance
_geom_bond_site_symmetry_2
_geom_bond_publ_flag
C51A Cl1A 1.751(8) . ?
C51A Cl2A 1.761(10) . ?
C51A H51A 0.9900 . ?
C51A H51B 0.9900 . ?
C51B Cl1B 1.747(11) . ?
C51B Cl2B 1.767(11) . ?
C51B H51C 0.9900 . ?
C51B H51D 0.9900 . ?
C51C Cl1C 1.742(16) . ?
C51C Cl2C 1.755(17) . ?
C51C H51E 0.9900 . ?
C51C H51F 0.9900 . ?
P1 N1 1.5646(15) . ?
P1 N2 1.6728(16) . ?
P1 C1 1.7937(18) . ?
P1 C7 1.7965(18) . ?
P2 N1 1.6054(15) . ?
P2 N4 1.6267(15) . ?
P2 C32 1.7924(18) . ?
P2 C26 1.8169(18) . ?
N2 N3 1.395(2) . ?
N2 H2N 0.91(2) . ?
N3 C13 1.286(2) . ?
N4 N5 1.372(2) . ?
N5 C38 1.312(2) . ?
C1 C2 1.393(2) . ?
C1 C6 1.394(2) . ?
C2 C3 1.389(3) . ?
C2 H2 0.9500 . ?
C3 C4 1.379(3) . ?
C3 H3 0.9500 . ?
C4 C5 1.384(3) . ?
C4 H4 0.9500 . ?
C5 C6 1.385(3) . ?
C5 H5 0.9500 . ?
C6 H6 0.9500 . ?
C7 C12 1.390(3) . ?
C7 C8 1.393(3) . ?
C8 C9 1.391(3) . ?
C8 H8 0.9500 . ?
C9 C10 1.377(3) . ?
C9 H9 0.9500 . ?
C10 C11 1.382(3) . ?
C10 H10 0.9500 . ?
C11 C12 1.385(3) . ?
C11 H11 0.9500 . ?
C12 H12 0.9500 . ?
C13 C25 1.480(2) . ?
C13 C14 1.485(2) . ?
C14 C15 1.395(2) . ?
C14 C19 1.411(2) . ?
C15 C16 1.395(3) . ?
C15 H15 0.9500 . ?
C16 C17 1.382(3) . ?
C16 H16 0.9500 . ?
C17 C18 1.390(3) . ?
C17 H17 0.9500 . ?
C18 C19 1.385(3) . ?
C18 H18 0.9500 . ?
C19 C20 1.471(3) . ?
C20 C21 1.386(3) . ?
C20 C25 1.402(2) . ?
C21 C22 1.390(3) . ?
C21 H21 0.9500 . ?
C22 C23 1.388(3) . ?
C22 H22 0.9500 . ?
C23 C24 1.389(3) . ?
C23 H23 0.9500 . ?
C24 C25 1.383(2) . ?
C24 H24 0.9500 . ?
C26 C31 1.378(3) . ?
C26 C27 1.386(3) . ?
C27 C28 1.381(3) . ?
C27 H27 0.9500 . ?
C28 C29 1.357(3) . ?
C28 H28 0.9500 . ?
C29 C30 1.375(3) . ?
C29 H29 0.9500 . ?
C30 C31 1.389(3) . ?
C30 H30 0.9500 . ?
C31 H31 0.9500 . ?
C32 C37 1.387(2) . ?
C32 C33 1.393(3) . ?
C33 C34 1.387(3) . ?
C33 H33 0.9500 . ?
C34 C35 1.376(3) . ?
C34 H34 0.9500 . ?
C35 C36 1.379(3) . ?
C35 H35 0.9500 . ?
C36 C37 1.388(3) . ?
C36 H36 0.9500 . ?
C37 H37 0.9500 . ?
C38 C50 1.468(2) . ?
C38 C39 1.479(2) . ?
C39 C40 1.387(3) . ?
C39 C44 1.416(2) . ?
C40 C41 1.392(3) . ?
C40 H40 0.9500 . ?
C41 C42 1.391(3) . ?
C41 H41 0.9500 . ?
C42 C43 1.381(3) . ?
C42 H42 0.9500 . ?
C43 C44 1.391(2) . ?
C43 H43 0.9500 . ?
C44 C45 1.462(3) . ?
C45 C46 1.381(3) . ?
C45 C50 1.408(2) . ?
C46 C47 1.379(3) . ?
C46 H46 0.9500 . ?
C47 C48 1.384(3) . ?
C47 H47 0.9500 . ?
C48 C49 1.386(3) . ?
C48 H48 0.9500 . ?
C49 C50 1.390(3) . ?
C49 H49 0.9500 . ?

loop_
_geom_hbond_atom_site_label_D
_geom_hbond_atom_site_label_H
_geom_hbond_atom_site_label_A
_geom_hbond_distance_DH
_geom_hbond_distance_HA
_geom_hbond_distance_DA
_geom_hbond_angle_DHA
_geom_hbond_site_symmetry_A
_geom_hbond_publ_flag
N2 H2N N5 0.91(2) 2.39(2) 3.154(2) 142.3(18) . yes

loop_
_geom_torsion_atom_site_label_1
_geom_torsion_atom_site_label_2
_geom_torsion_atom_site_label_3
_geom_torsion_atom_site_label_4
_geom_torsion
_geom_torsion_site_symmetry_1
_geom_torsion_site_symmetry_2
_geom_torsion_site_symmetry_3
_geom_torsion_site_symmetry_4
_geom_torsion_publ_flag
N2 P1 N1 P2 -36.36(16) . . . . ?
C1 P1 N1 P2 -153.04(13) . . . . ?
C7 P1 N1 P2 86.87(15) . . . . ?
N4 P2 N1 P1 -40.76(17) . . . . ?
C32 P2 N1 P1 -158.31(13) . . . . ?
C26 P2 N1 P1 87.55(14) . . . . ?
N1 P1 N2 N3 -178.27(11) . . . . ?
C1 P1 N2 N3 -59.39(13) . . . . ?
C7 P1 N2 N3 55.75(14) . . . . ?
P1 N2 N3 C13 -178.87(12) . . . . ?
N1 P2 N4 N5 58.09(15) . . . . ?
C32 P2 N4 N5 177.70(12) . . . . ?
C26 P2 N4 N5 -68.68(14) . . . . ?
P2 N4 N5 C38 170.74(12) . . . . ?
N1 P1 C1 C2 -160.53(14) . . . . ?
N2 P1 C1 C2 79.65(16) . . . . ?
C7 P1 C1 C2 -36.58(17) . . . . ?
N1 P1 C1 C6 21.52(17) . . . . ?
N2 P1 C1 C6 -98.30(15) . . . . ?
C7 P1 C1 C6 145.47(15) . . . . ?
C6 C1 C2 C3 0.2(3) . . . . ?
P1 C1 C2 C3 -177.71(14) . . . . ?
C1 C2 C3 C4 1.1(3) . . . . ?
C2 C3 C4 C5 -1.3(3) . . . . ?
C3 C4 C5 C6 0.1(3) . . . . ?
C4 C5 C6 C1 1.2(3) . . . . ?
C2 C1 C6 C5 -1.3(3) . . . . ?
P1 C1 C6 C5 176.64(15) . . . . ?
N1 P1 C7 C12 69.87(16) . . . . ?
N2 P1 C7 C12 -165.77(14) . . . . ?
C1 P1 C7 C12 -51.50(16) . . . . ?
N1 P1 C7 C8 -105.55(16) . . . . ?
N2 P1 C7 C8 18.81(17) . . . . ?
C1 P1 C7 C8 133.08(15) . . . . ?
C12 C7 C8 C9 -0.4(3) . . . . ?
P1 C7 C8 C9 174.95(15) . . . . ?
C7 C8 C9 C10 -0.1(3) . . . . ?
C8 C9 C10 C11 0.4(3) . . . . ?
C9 C10 C11 C12 -0.2(3) . . . . ?
C10 C11 C12 C7 -0.3(3) . . . . ?
C8 C7 C12 C11 0.6(3) . . . . ?
P1 C7 C12 C11 -174.91(15) . . . . ?
N2 N3 C13 C25 176.56(14) . . . . ?
N2 N3 C13 C14 -2.2(3) . . . . ?
N3 C13 C14 C15 -5.9(3) . . . . ?
C25 C13 C14 C15 175.25(18) . . . . ?
N3 C13 C14 C19 177.49(18) . . . . ?
C25 C13 C14 C19 -1.36(18) . . . . ?
C19 C14 C15 C16 -1.4(3) . . . . ?
C13 C14 C15 C16 -177.69(17) . . . . ?
C14 C15 C16 C17 -0.6(3) . . . . ?
C15 C16 C17 C18 1.6(3) . . . . ?
C16 C17 C18 C19 -0.6(3) . . . . ?
C17 C18 C19 C14 -1.4(3) . . . . ?
C17 C18 C19 C20 176.70(18) . . . . ?
C15 C14 C19 C18 2.4(3) . . . . ?
C13 C14 C19 C18 179.55(16) . . . . ?
C15 C14 C19 C20 -176.02(15) . . . . ?
C13 C14 C19 C20 1.09(18) . . . . ?
C18 C19 C20 C21 -0.7(3) . . . . ?
C14 C19 C20 C21 177.59(18) . . . . ?
C18 C19 C20 C25 -178.65(18) . . . . ?
C14 C19 C20 C25 -0.38(19) . . . . ?
C25 C20 C21 C22 -1.1(3) . . . . ?
C19 C20 C21 C22 -178.82(18) . . . . ?
C20 C21 C22 C23 0.1(3) . . . . ?
C21 C22 C23 C24 1.1(3) . . . . ?
C22 C23 C24 C25 -1.3(3) . . . . ?
C23 C24 C25 C20 0.3(2) . . . . ?
C23 C24 C25 C13 179.82(17) . . . . ?
C21 C20 C25 C24 0.9(3) . . . . ?
C19 C20 C25 C24 179.14(15) . . . . ?
C21 C20 C25 C13 -178.74(15) . . . . ?
C19 C20 C25 C13 -0.50(18) . . . . ?
N3 C13 C25 C24 2.5(3) . . . . ?
C14 C13 C25 C24 -178.45(17) . . . . ?
N3 C13 C25 C20 -177.90(15) . . . . ?
C14 C13 C25 C20 1.15(18) . . . . ?
N1 P2 C26 C31 -147.47(18) . . . . ?
N4 P2 C26 C31 -12.6(2) . . . . ?
C32 P2 C26 C31 98.33(18) . . . . ?
N1 P2 C26 C27 34.72(18) . . . . ?
N4 P2 C26 C27 169.59(16) . . . . ?
C32 P2 C26 C27 -79.47(17) . . . . ?
C31 C26 C27 C28 -0.4(3) . . . . ?
P2 C26 C27 C28 177.41(17) . . . . ?
C26 C27 C28 C29 0.1(4) . . . . ?
C27 C28 C29 C30 0.9(4) . . . . ?
C28 C29 C30 C31 -1.5(5) . . . . ?
C27 C26 C31 C30 -0.1(4) . . . . ?
P2 C26 C31 C30 -178.0(2) . . . . ?
C29 C30 C31 C26 1.1(5) . . . . ?
N1 P2 C32 C37 4.39(17) . . . . ?
N4 P2 C32 C37 -125.30(15) . . . . ?
C26 P2 C32 C37 118.54(15) . . . . ?
N1 P2 C32 C33 -176.96(14) . . . . ?
N4 P2 C32 C33 53.35(16) . . . . ?
C26 P2 C32 C33 -62.81(16) . . . . ?
C37 C32 C33 C34 0.1(3) . . . . ?
P2 C32 C33 C34 -178.56(15) . . . . ?
C32 C33 C34 C35 0.9(3) . . . . ?
C33 C34 C35 C36 -0.9(3) . . . . ?
C34 C35 C36 C37 -0.1(3) . . . . ?
C33 C32 C37 C36 -1.1(3) . . . . ?
P2 C32 C37 C36 177.52(14) . . . . ?
C35 C36 C37 C32 1.1(3) . . . . ?
N4 N5 C38 C50 -179.93(15) . . . . ?
N4 N5 C38 C39 -5.3(3) . . . . ?
N5 C38 C39 C40 9.2(3) . . . . ?
C50 C38 C39 C40 -175.49(18) . . . . ?
N5 C38 C39 C44 -172.07(18) . . . . ?
C50 C38 C39 C44 3.19(18) . . . . ?
C44 C39 C40 C41 0.5(3) . . . . ?
C38 C39 C40 C41 179.03(18) . . . . ?
C39 C40 C41 C42 1.2(3) . . . . ?
C40 C41 C42 C43 -1.2(3) . . . . ?
C41 C42 C43 C44 -0.4(3) . . . . ?
C42 C43 C44 C39 2.1(3) . . . . ?
C42 C43 C44 C45 -176.83(18) . . . . ?
C40 C39 C44 C43 -2.1(3) . . . . ?
C38 C39 C44 C43 178.98(16) . . . . ?
C40 C39 C44 C45 177.00(16) . . . . ?
C38 C39 C44 C45 -1.88(19) . . . . ?
C43 C44 C45 C46 0.7(3) . . . . ?
C39 C44 C45 C46 -178.31(19) . . . . ?
C43 C44 C45 C50 178.82(18) . . . . ?
C39 C44 C45 C50 -0.2(2) . . . . ?
C50 C45 C46 C47 0.9(3) . . . . ?
C44 C45 C46 C47 178.82(19) . . . . ?
C45 C46 C47 C48 -0.4(3) . . . . ?
C46 C47 C48 C49 -0.8(3) . . . . ?
C47 C48 C49 C50 1.4(3) . . . . ?
C48 C49 C50 C45 -0.9(3) . . . . ?
C48 C49 C50 C38 178.04(19) . . . . ?
C46 C45 C50 C49 -0.3(3) . . . . ?
C44 C45 C50 C49 -178.63(16) . . . . ?
C46 C45 C50 C38 -179.42(17) . . . . ?
C44 C45 C50 C38 2.24(19) . . . . ?
N5 C38 C50 C49 -6.5(3) . . . . ?
C39 C38 C50 C49 177.66(19) . . . . ?
N5 C38 C50 C45 172.45(16) . . . . ?
C39 C38 C50 C45 -3.35(19) . . . . ?
